data_2242078
loop_
_publ_author_name
'Rammohan, Alagappa'
'Sarjeant, Amy A.'
'Kaduk, James A.'

_publ_section_title
;
 Tricaesium citrate monohydrate, Cs~3~C~6~H~5~O~7~&#x00B7;H~2~O: crystal
 structure and DFT comparison
;
_journal_coeditor_code VN2126
_journal_issue 4
_journal_name_full 'Acta Crystallographica Section E'
_journal_page_first 520
_journal_page_last 523
_journal_paper_doi 10.1107/S205698901700367X
_journal_volume 73
_journal_year 2017
_chemical_formula_iupac '3Cs +, C6 H5 O7 3-, H2 O1'
_chemical_formula_moiety '3(Cs +), C6 H5 O7 3-, H2 O1'
_chemical_formula_sum 'C6 H7 Cs3 O8'
_chemical_formula_weight 605.85
_chemical_name_common 'tricaesium citrate monohydrate'
_chemical_name_systematic 'Tricaesium citrate monohydrate'
_space_group_crystal_system monoclinic
_space_group_IT_number 14
_space_group_name_Hall '-P 2yn'
_space_group_name_H-M_alt 'P 1 21/n 1'
_symmetry_space_group_name_Hall '-P 2yn'
_symmetry_space_group_name_H-M 'P 1 21/n 1'
_atom_sites_solution_hydrogens difmap
_atom_sites_solution_primary dual
_audit_creation_method
;
Olex2 1.2
(compiled 2017.01.04 svn.r3372 for OlexSys, GUI svn.r5292)
;
_cell_angle_alpha 90
_cell_angle_beta 97.000(2)
_cell_angle_gamma 90
_cell_formula_units_Z 4
_cell_length_a 7.7529(3)
_cell_length_b 12.0281(4)
_cell_length_c 13.8043(5)
_cell_measurement_reflns_used 9882
_cell_measurement_temperature 100.02
_cell_measurement_theta_max 36.29
_cell_measurement_theta_min 2.25
_cell_volume 1277.69(8)
_computing_cell_refinement
;
SAINT (Bruker, 2008)
;
_computing_data_collection
;
APEX2 (Bruker, 2008)
;
_computing_data_reduction
;
SAINT (Bruker, 2008)
;
_computing_molecular_graphics
;
<i>OLEX2</i> (Dolomanov <i>et al.</i>,  2009)
;
_computing_publication_material
;
<i>OLEX2</i> (Dolomanov <i>et al.</i>,  2009)
;
_computing_structure_refinement
;
SHELXL2014 (Sheldrick, 2015)
;
_computing_structure_solution
;
XM (Sheldrick, 2008)
;
_diffrn_ambient_temperature 100.02
_diffrn_detector_area_resol_mean 8
_diffrn_measured_fraction_theta_full 0.999
_diffrn_measured_fraction_theta_max 0.999
_diffrn_measurement_device_type 'Bruker Kappa APEX CCD area detector'
_diffrn_measurement_method '\w and \f scans'
_diffrn_radiation_monochromator graphite
_diffrn_radiation_type MoK\a
_diffrn_radiation_wavelength 0.71073
_diffrn_reflns_av_R_equivalents 0.0399
_diffrn_reflns_limit_h_max 12
_diffrn_reflns_limit_h_min -12
_diffrn_reflns_limit_k_max 20
_diffrn_reflns_limit_k_min -20
_diffrn_reflns_limit_l_max 22
_diffrn_reflns_limit_l_min -22
_diffrn_reflns_number 33171
_diffrn_reflns_theta_full 25.242
_diffrn_reflns_theta_max 36.348
_diffrn_reflns_theta_min 2.253
_exptl_absorpt_coefficient_mu 8.538
_exptl_absorpt_correction_T_max 0.7471
_exptl_absorpt_correction_T_min 0.4848
_exptl_absorpt_correction_type multi-scan
_exptl_absorpt_process_details
;
(SADABS; Bruker, 2008)
;
_exptl_crystal_colour colourless
_exptl_crystal_density_diffrn 3.150
_exptl_crystal_description block
_exptl_crystal_F_000 1088
_exptl_crystal_size_max 0.366
_exptl_crystal_size_mid 0.277
_exptl_crystal_size_min 0.197
_refine_diff_density_max 1.414
_refine_diff_density_min -1.192
_refine_ls_extinction_coef 0.00244(9)
_refine_ls_extinction_expression Fc^*^=kFc[1+0.001xFc^2^\l^3^/sin(2\q)]^-1/4^
_refine_ls_extinction_method
;
SHELXL2014 (Sheldrick, 2015)
;
_refine_ls_goodness_of_fit_ref 1.160
_refine_ls_hydrogen_treatment refall
_refine_ls_matrix_type full
_refine_ls_number_parameters 183
_refine_ls_number_reflns 6191
_refine_ls_number_restraints 0
_refine_ls_restrained_S_all 1.160
_refine_ls_R_factor_all 0.0283
_refine_ls_R_factor_gt 0.0243
_refine_ls_shift/su_max 0.002
_refine_ls_shift/su_mean 0.000
_refine_ls_structure_factor_coef Fsqd
_refine_ls_weighting_details 'w=1/[\s^2^(Fo^2^)+(0.0103P)^2^+1.2602P] where P=(Fo^2^+2Fc^2^)/3'
_refine_ls_weighting_scheme calc
_refine_ls_wR_factor_gt 0.0460
_refine_ls_wR_factor_ref 0.0471
_reflns_number_gt 5701
_reflns_number_total 6191
_reflns_threshold_expression 'I > 2\s(I)'
_cod_data_source_file vn2126sup1.cif
_cod_data_source_block I
_cod_database_code 2242078
_shelx_space_group_comment
;
The symmetry employed for this shelxl refinement is uniquely defined
by the following loop, which should always be used as a source of
symmetry information in preference to the above space-group names.
They are only intended as comments.
;
_shelx_estimated_absorpt_t_min 0.146
_shelx_estimated_absorpt_t_max 0.284

loop_
_space_group_symop_operation_xyz
'x, y, z'
'-x+1/2, y+1/2, -z+1/2'
'-x, -y, -z'
'x-1/2, -y-1/2, z-1/2'

loop_
_atom_site_type_symbol
_atom_site_label
_atom_site_fract_x
_atom_site_fract_y
_atom_site_fract_z
_atom_site_U_iso_or_equiv
_atom_site_adp_type
_atom_site_calc_flag
_atom_site_occupancy
Cs Cs1 0.51414(2) 0.83481(2) 0.61851(2) 0.00997(3) Uani d 1
Cs Cs2 0.84130(2) 0.56550(2) 0.61084(2) 0.00900(3) Uani d 1
Cs Cs3 0.38447(2) 0.43247(2) 0.11056(2) 0.01111(3) Uani d 1
O O1W 0.1171(3) 0.78232(16) 0.55701(16) 0.0189(4) Uani d 1
H H1WA 0.165(6) 0.716(4) 0.565(4) 0.041(12) Uiso d 1
O O7 0.7546(2) 0.42499(14) 0.42718(13) 0.0149(3) Uani d 1
O O8 0.5102(2) 0.42227(13) 0.32357(13) 0.0121(3) Uani d 1
O O9 0.4043(2) 0.68462(13) 0.19483(12) 0.0112(3) Uani d 1
O O10 0.2781(2) 0.66791(14) 0.33147(13) 0.0127(3) Uani d 1
O O11 0.4663(2) 0.91616(13) 0.32807(14) 0.0135(3) Uani d 1
O O12 0.7007(2) 0.94370(14) 0.43602(14) 0.0162(3) Uani d 1
O O13 0.5640(2) 0.66687(13) 0.44855(12) 0.0101(3) Uani d 1
H H13 0.470(6) 0.652(4) 0.448(3) 0.034(12) Uiso d 1
C C1 0.6500(3) 0.46607(17) 0.35969(16) 0.0086(3) Uani d 1
C C2 0.6996(3) 0.57813(16) 0.31910(17) 0.0091(3) Uani d 1
H H2A 0.820(4) 0.592(3) 0.346(2) 0.011(7) Uiso d 1
H H2B 0.689(5) 0.577(3) 0.252(3) 0.011(8) Uiso d 1
C C3 0.5887(3) 0.67637(16) 0.34819(15) 0.0075(3) Uani d 1
C C4 0.6931(3) 0.78262(17) 0.33527(17) 0.0101(3) Uani d 1
H H4A 0.718(4) 0.790(3) 0.268(3) 0.012(8) Uiso d 1
H H4B 0.808(4) 0.773(3) 0.380(2) 0.008(7) Uiso d 1
C C5 0.6133(3) 0.88902(16) 0.36962(15) 0.0084(3) Uani d 1
C C6 0.4075(3) 0.67732(16) 0.28626(16) 0.0083(3) Uani d 1
H H1WB 0.070(6) 0.790(3) 0.602(3) 0.027(10) Uiso d 1

loop_
_atom_site_aniso_label
_atom_site_aniso_U_11
_atom_site_aniso_U_22
_atom_site_aniso_U_33
_atom_site_aniso_U_12
_atom_site_aniso_U_13
_atom_site_aniso_U_23
Cs1 0.00914(6) 0.00735(5) 0.01319(6) 0.00069(4) 0.00047(4) -0.00094(4)
Cs2 0.00823(5) 0.00929(5) 0.00945(6) -0.00067(4) 0.00095(4) -0.00012(4)
Cs3 0.01091(6) 0.01313(6) 0.00897(6) 0.00360(4) -0.00008(4) -0.00176(4)
O1W 0.0224(9) 0.0138(8) 0.0229(9) 0.0050(7) 0.0124(8) 0.0086(7)
O7 0.0170(8) 0.0115(7) 0.0147(8) 0.0051(6) -0.0045(6) -0.0001(6)
O8 0.0123(7) 0.0108(7) 0.0128(7) -0.0024(5) 0.0004(6) -0.0005(5)
O9 0.0113(7) 0.0140(7) 0.0083(7) -0.0017(5) 0.0009(5) 0.0010(5)
O10 0.0079(7) 0.0160(7) 0.0147(8) -0.0001(5) 0.0031(6) 0.0026(6)
O11 0.0103(7) 0.0108(7) 0.0185(8) 0.0014(5) -0.0013(6) -0.0029(6)
O12 0.0175(8) 0.0117(7) 0.0174(8) 0.0005(6) -0.0060(7) -0.0053(6)
O13 0.0097(7) 0.0122(7) 0.0085(7) -0.0008(5) 0.0014(5) -0.0007(5)
C1 0.0102(8) 0.0064(7) 0.0094(8) 0.0023(6) 0.0016(7) -0.0014(6)
C2 0.0081(8) 0.0065(7) 0.0131(9) 0.0005(6) 0.0037(7) -0.0002(6)
C3 0.0082(8) 0.0062(7) 0.0080(8) -0.0001(6) 0.0000(6) 0.0005(6)
C4 0.0084(8) 0.0074(8) 0.0147(9) -0.0007(6) 0.0020(7) -0.0014(7)
C5 0.0112(8) 0.0065(7) 0.0077(8) -0.0015(6) 0.0019(7) 0.0002(6)
C6 0.0088(8) 0.0054(7) 0.0105(8) -0.0005(6) 0.0005(7) 0.0002(6)

loop_
_atom_type_symbol
_atom_type_description
_atom_type_scat_dispersion_real
_atom_type_scat_dispersion_imag
_atom_type_scat_source
C C 0.0033 0.0016 'International Tables Vol C Tables 4.2.6.8 and 6.1.1.4'
H H 0.0000 0.0000 'International Tables Vol C Tables 4.2.6.8 and 6.1.1.4'
Cs Cs -0.3680 2.1192 'International Tables Vol C Tables 4.2.6.8 and 6.1.1.4'
O O 0.0106 0.0060 'International Tables Vol C Tables 4.2.6.8 and 6.1.1.4'

loop_
_geom_angle_atom_site_label_1
_geom_angle_atom_site_label_2
_geom_angle_atom_site_label_3
_geom_angle_site_symmetry_1
_geom_angle_site_symmetry_3
_geom_angle
O1W Cs1 O7 . 3_666 44.55(4)
O1W Cs1 O8 . 3_666 77.81(5)
O1W Cs1 O10 . 4_676 134.52(5)
O1W Cs1 O12 . 3_676 68.81(5)
O1W Cs1 O12 . . 112.05(5)
O8 Cs1 O7 3_666 3_666 36.20(4)
O8 Cs1 O10 3_666 4_676 79.69(4)
O8 Cs1 O12 3_666 . 127.85(4)
O9 Cs1 O1W 4_676 . 163.62(5)
O9 Cs1 O7 4_676 3_666 119.55(4)
O9 Cs1 O8 4_676 3_666 85.81(4)
O9 Cs1 O10 4_676 4_676 40.24(4)
O9 Cs1 O12 4_676 . 77.85(4)
O9 Cs1 O12 4_676 3_676 127.34(4)
O9 Cs1 O13 4_676 . 90.09(4)
O10 Cs1 O7 4_676 3_666 113.74(4)
O11 Cs1 O1W 3_676 . 106.05(5)
O11 Cs1 O7 3_676 3_666 148.87(4)
O11 Cs1 O8 3_676 3_666 151.64(5)
O11 Cs1 O9 3_676 4_676 88.53(4)
O11 Cs1 O10 3_676 4_676 78.11(4)
O11 Cs1 O12 3_676 . 77.60(5)
O11 Cs1 O12 3_676 3_676 41.65(4)
O11 Cs1 O13 3_676 . 142.44(5)
O12 Cs1 O7 . 3_666 118.89(4)
O12 Cs1 O7 3_676 3_666 113.07(4)
O12 Cs1 O8 3_676 3_666 145.22(5)
O12 Cs1 O10 3_676 4_676 117.31(4)
O12 Cs1 O10 . 4_676 113.01(4)
O12 Cs1 O12 3_676 . 75.79(6)
O13 Cs1 O1W . . 82.86(5)
O13 Cs1 O7 . 3_666 57.29(4)
O13 Cs1 O8 . 3_666 65.43(4)
O13 Cs1 O10 . 4_676 121.73(4)
O13 Cs1 O12 . 3_676 117.90(4)
O13 Cs1 O12 . . 65.45(4)
O7 Cs2 O1W . 1_655 108.29(5)
O7 Cs2 O1W 3_766 1_655 46.65(4)
O7 Cs2 O7 . 3_766 90.26(5)
O7 Cs2 O9 . 4_676 145.06(4)
O7 Cs2 O10 . 3_666 70.65(5)
O7 Cs2 O13 . . 64.04(4)
O8 Cs2 O1W 3_666 1_655 129.16(5)
O8 Cs2 O7 3_666 3_766 170.36(5)
O8 Cs2 O7 3_666 . 99.37(5)
O8 Cs2 O9 3_666 4_676 87.08(4)
O8 Cs2 O10 3_666 3_666 69.68(4)
O8 Cs2 O11 3_666 4_676 83.70(5)
O8 Cs2 O13 3_666 . 68.11(5)
O9 Cs2 O1W 4_676 1_655 46.88(5)
O9 Cs2 O7 4_676 3_766 85.32(4)
O10 Cs2 O1W 3_666 1_655 159.89(5)
O10 Cs2 O7 3_666 3_766 113.55(4)
O10 Cs2 O9 3_666 4_676 142.00(4)
O10 Cs2 O13 3_666 . 109.54(4)
O11 Cs2 O1W 4_676 1_655 91.47(5)
O11 Cs2 O7 4_676 3_766 87.65(5)
O11 Cs2 O7 4_676 . 150.39(4)
O11 Cs2 O9 4_676 4_676 64.15(4)
O11 Cs2 O10 4_676 3_666 83.19(4)
O11 Cs2 O13 4_676 . 141.15(4)
O13 Cs2 O1W . 1_655 86.70(5)
O13 Cs2 O7 . 3_766 117.38(5)
O13 Cs2 O9 . 4_676 87.46(4)
O1W Cs3 O8 2_545 . 136.12(5)
O1W Cs3 O9 2_545 . 148.59(5)
O1W Cs3 O10 2_545 2_545 70.03(5)
O1W Cs3 O11 2_545 2_545 105.66(5)
O1W Cs3 O12 2_545 2_645 77.63(5)
O1W Cs3 O12 2_545 4_575 73.73(6)
O8 Cs3 O9 . . 71.93(4)
O8 Cs3 O10 . 2_545 79.83(4)
O8 Cs3 O12 . 2_645 89.13(5)
O8 Cs3 O12 . 4_575 150.13(5)
O9 Cs3 O10 . 2_545 139.43(4)
O9 Cs3 O12 . 2_645 91.51(4)
O11 Cs3 O8 2_545 . 85.20(5)
O11 Cs3 O9 2_545 . 87.96(4)
O11 Cs3 O10 2_545 2_545 60.72(4)
O11 Cs3 O12 2_545 2_645 174.19(5)
O11 Cs3 O12 2_545 4_575 84.31(5)
O12 Cs3 O9 4_575 . 79.81(4)
O12 Cs3 O10 4_575 2_545 118.27(4)
O12 Cs3 O10 2_645 2_545 116.99(4)
O12 Cs3 O12 4_575 2_645 101.30(4)
Cs1 O1W Cs2 . 1_455 133.73(6)
Cs3 O1W Cs1 2 . 89.95(5)
Cs3 O1W Cs2 2 1_455 132.88(7)
H1WA O1W H1WB . . 104(4)
Cs2 O7 Cs1 3_766 3_666 121.88(5)
Cs2 O7 Cs1 . 3_666 131.28(6)
Cs2 O7 Cs2 . 3_766 89.74(5)
C1 O7 Cs1 . 3_666 84.74(13)
C1 O7 Cs2 . 3_766 114.49(15)
C1 O7 Cs2 . . 117.00(13)
Cs2 O8 Cs1 3_666 3_666 83.57(4)
Cs2 O8 Cs3 3_666 . 95.53(5)
Cs3 O8 Cs1 . 3_666 105.26(5)
C1 O8 Cs1 . 3_666 112.39(13)
C1 O8 Cs2 . 3_666 129.60(14)
C1 O8 Cs3 . . 122.53(14)
Cs1 O9 Cs2 4_575 4_575 81.33(4)
Cs1 O9 Cs3 4_575 . 78.77(4)
Cs2 O9 Cs3 4_575 . 137.80(5)
C6 O9 Cs1 . 4_575 103.57(13)
C6 O9 Cs2 . 4_575 113.98(12)
C6 O9 Cs3 . . 106.72(12)
Cs1 O10 Cs3 4_575 2 90.62(4)
Cs2 O10 Cs1 3_666 4_575 92.69(4)
Cs2 O10 Cs3 3_666 2 129.09(5)
C6 O10 Cs1 . 4_575 90.25(13)
C6 O10 Cs2 . 3_666 119.66(13)
C6 O10 Cs3 . 2 111.11(13)
Cs2 O11 Cs1 4_575 3_676 99.53(5)
Cs3 O11 Cs1 2 3_676 83.51(4)
Cs3 O11 Cs2 2 4_575 94.82(5)
C5 O11 Cs1 . 3_676 97.35(12)
C5 O11 Cs2 . 4_575 129.15(14)
C5 O11 Cs3 . 2 134.67(15)
Cs1 O12 Cs1 3_676 . 104.21(6)
Cs1 O12 Cs3 3_676 2_655 118.30(6)
Cs1 O12 Cs3 . 2_655 130.15(6)
Cs3 O12 Cs1 4_676 . 78.30(4)
Cs3 O12 Cs1 4_676 3_676 87.62(4)
Cs3 O12 Cs3 4_676 2_655 78.70(4)
C5 O12 Cs1 . 3_676 92.59(13)
C5 O12 Cs1 . . 95.77(14)
C5 O12 Cs3 . 4_676 173.92(16)
C5 O12 Cs3 . 2_655 106.46(14)
Cs1 O13 H13 . . 87(4)
Cs2 O13 Cs1 . . 81.61(4)
Cs2 O13 H13 . . 120(3)
C3 O13 Cs1 . . 135.57(12)
C3 O13 Cs2 . . 124.07(12)
C3 O13 H13 . . 105(4)
Cs1 C1 Cs2 3_666 3_666 64.22(3)
Cs2 C1 Cs1 . 3_666 108.67(5)
Cs2 C1 Cs2 . 3_666 102.33(5)
Cs2 C1 Cs3 . . 165.18(6)
Cs3 C1 Cs1 . 3_666 79.86(4)
Cs3 C1 Cs2 . 3_666 69.91(4)
O7 C1 Cs1 . 3_666 76.30(12)
O7 C1 Cs2 . 3_666 115.73(15)
O7 C1 Cs2 . . 45.80(11)
O7 C1 Cs3 . . 148.76(14)
O7 C1 C2 . . 116.69(19)
O8 C1 Cs1 . 3_666 50.15(11)
O8 C1 Cs2 . 3_666 36.07(11)
O8 C1 Cs2 . . 136.00(15)
O8 C1 Cs3 . . 41.38(11)
O8 C1 O7 . . 125.3(2)
O8 C1 C2 . . 118.03(19)
C1 C2 H2A . . 106.6(19)
C1 C2 H2B . . 111(2)
C1 C2 C3 . . 114.00(17)
H2A C2 H2B . . 111(3)
C3 C2 H2A . . 107.6(19)
C3 C2 H2B . . 107(2)
O13 C3 C2 . . 109.66(16)
O13 C3 C4 . . 108.35(17)
O13 C3 C6 . . 108.42(17)
C2 C3 C6 . . 110.97(17)
C4 C3 C2 . . 106.76(17)
C4 C3 C6 . . 112.62(16)
C3 C4 H4A . . 111(2)
C3 C4 H4B . . 105.7(18)
H4A C4 H4B . . 109(3)
C5 C4 C3 . . 115.05(18)
C5 C4 H4A . . 111(2)
C5 C4 H4B . . 105.0(18)
O11 C5 Cs1 . 3_676 61.67(11)
O11 C5 Cs1 . . 101.08(14)
O11 C5 Cs3 . 2_655 147.07(14)
O11 C5 O12 . . 125.2(2)
O11 C5 C4 . . 117.22(18)
O12 C5 Cs1 . . 64.30(13)
O12 C5 Cs1 . 3_676 66.22(12)
O12 C5 Cs3 . 2_655 55.55(13)
O12 C5 C4 . . 117.59(19)
O9 C6 Cs1 . 4_575 56.50(11)
O9 C6 Cs2 . 3_666 118.05(13)
O9 C6 Cs3 . . 54.76(10)
O9 C6 C3 . . 117.20(19)
O10 C6 Cs1 . 4_575 69.44(12)
O10 C6 Cs2 . 3_666 44.02(11)
O10 C6 Cs3 . . 105.67(13)
O10 C6 O9 . . 125.9(2)
O10 C6 C3 . . 116.86(19)

loop_
_geom_bond_atom_site_label_1
_geom_bond_atom_site_label_2
_geom_bond_site_symmetry_2
_geom_bond_distance
Cs1 O1W . 3.156(2)
Cs1 O7 3_666 3.7660(18)
Cs1 O8 3_666 3.2052(16)
Cs1 O9 4_676 3.0886(17)
Cs1 O10 4_676 3.3711(18)
Cs1 O11 3_676 3.0842(16)
Cs1 O12 3_676 3.1834(18)
Cs1 O12 . 3.323(2)
Cs1 O13 . 3.1552(16)
Cs2 O1W 1_655 3.5088(19)
Cs2 O7 . 3.0529(18)
Cs2 O7 3_766 3.241(2)
Cs2 O8 3_666 2.9782(18)
Cs2 O9 4_676 3.2371(16)
Cs2 O10 3_666 3.0906(17)
Cs2 O11 4_676 3.0450(18)
Cs2 O13 . 3.1551(17)
Cs3 O1W 2_545 2.9336(19)
Cs3 O8 . 2.9855(17)
Cs3 O9 . 3.2452(16)
Cs3 O10 2_545 3.5497(17)
Cs3 O11 2_545 2.9519(18)
Cs3 O12 4_575 3.0358(17)
Cs3 O12 2_645 3.358(2)
O1W Cs2 1_455 3.5088(19)
O1W Cs3 2 2.9336(19)
O1W H1WA . 0.88(5)
O1W H1WB . 0.76(5)
O7 Cs1 3_666 3.7660(18)
O7 Cs2 3_766 3.2412(19)
O7 C1 . 1.259(3)
O8 Cs1 3_666 3.2051(16)
O8 Cs2 3_666 2.9783(18)
O8 C1 . 1.252(3)
O9 Cs1 4_575 3.0886(17)
O9 Cs2 4_575 3.2371(16)
O9 C6 . 1.262(3)
O10 Cs1 4_575 3.3711(18)
O10 Cs2 3_666 3.0906(17)
O10 Cs3 2 3.5497(17)
O10 C6 . 1.250(3)
O11 Cs1 3_676 3.0842(16)
O11 Cs2 4_575 3.0449(18)
O11 Cs3 2 2.9519(18)
O11 C5 . 1.255(3)
O12 Cs1 3_676 3.1834(17)
O12 Cs3 2_655 3.358(2)
O12 Cs3 4_676 3.0358(17)
O12 C5 . 1.257(3)
O13 H13 . 0.75(5)
O13 C3 . 1.426(3)
C1 C2 . 1.527(3)
C2 H2A . 0.98(3)
C2 H2B . 0.91(3)
C2 C3 . 1.543(3)
C3 C4 . 1.535(3)
C3 C6 . 1.553(3)
C4 H4A . 0.98(4)
C4 H4B . 1.03(3)
C4 C5 . 1.522(3)

loop_
_geom_hbond_atom_site_label_D
_geom_hbond_atom_site_label_H
_geom_hbond_atom_site_label_A
_geom_hbond_site_symmetry_A
_geom_hbond_distance_DH
_geom_hbond_distance_HA
_geom_hbond_distance_DA
_geom_hbond_angle_DHA
O13 H13 O10 . 0.75(5) 2.06(5) 2.579(2) 127(4)
O1W H1WA O7 3_666 0.88(5) 1.81(5) 2.684(3) 174(5)
O1W H1WB O9 4_576 0.76(5) 1.95(5) 2.695(3) 167(4)

loop_
_geom_torsion_atom_site_label_1
_geom_torsion_atom_site_label_2
_geom_torsion_atom_site_label_3
_geom_torsion_atom_site_label_4
_geom_torsion_site_symmetry_1
_geom_torsion_site_symmetry_4
_geom_torsion
Cs1 O7 C1 Cs2 3_666 . 134.16(11)
Cs1 O7 C1 Cs2 3_666 3_666 52.09(9)
Cs1 O7 C1 Cs3 3_666 . -41.3(3)
Cs1 O7 C1 O8 3_666 . 11.4(2)
Cs1 O7 C1 C2 3_666 . -168.34(17)
Cs1 O8 C1 Cs2 3_666 3_666 -100.58(17)
Cs1 O8 C1 Cs2 3_666 . -74.70(19)
Cs1 O8 C1 Cs3 3_666 . 126.90(16)
Cs1 O8 C1 O7 3_666 . -14.5(3)
Cs1 O8 C1 C2 3_666 . 165.25(14)
Cs1 O9 C6 Cs2 4_575 3_666 49.76(13)
Cs1 O9 C6 Cs3 4_575 . 82.15(7)
Cs1 O9 C6 O10 4_575 . -1.9(2)
Cs1 O9 C6 C3 4_575 . 176.14(13)
Cs1 O10 C6 Cs2 4_575 3_666 -93.24(11)
Cs1 O10 C6 Cs3 4_575 . -55.83(7)
Cs1 O10 C6 O9 4_575 . 1.7(2)
Cs1 O10 C6 C3 4_575 . -176.35(15)
Cs1 O11 C5 Cs1 3_676 . 86.11(7)
Cs1 O11 C5 Cs3 3_676 2_655 -59.5(3)
Cs1 O11 C5 O12 3_676 . 19.9(2)
Cs1 O11 C5 C4 3_676 . -158.83(16)
Cs1 O12 C5 Cs1 3_676 . -104.57(7)
Cs1 O12 C5 Cs1 . 3_676 104.57(7)
Cs1 O12 C5 Cs3 . 2_655 -134.88(9)
Cs1 O12 C5 Cs3 3_676 2_655 120.55(9)
Cs1 O12 C5 O11 . . 85.5(2)
Cs1 O12 C5 O11 3_676 . -19.1(2)
Cs1 O12 C5 C4 . . -95.82(18)
Cs1 O12 C5 C4 3_676 . 159.61(16)
Cs1 O13 C3 C2 . . 149.16(14)
Cs1 O13 C3 C4 . . 33.0(2)
Cs1 O13 C3 C6 . . -89.54(19)
Cs1 C1 C2 C3 3_666 . 114.1(4)
Cs2 O7 C1 Cs1 . 3_666 -134.16(11)
Cs2 O7 C1 Cs1 3_766 3_666 122.74(9)
Cs2 O7 C1 Cs2 . 3_666 -82.07(14)
Cs2 O7 C1 Cs2 3_766 . -103.10(14)
Cs2 O7 C1 Cs2 3_766 3_666 174.83(5)
Cs2 O7 C1 Cs3 . . -175.46(19)
Cs2 O7 C1 Cs3 3_766 . 81.4(3)
Cs2 O7 C1 O8 . . -122.8(2)
Cs2 O7 C1 O8 3_766 . 134.14(19)
Cs2 O7 C1 C2 . . 57.5(2)
Cs2 O7 C1 C2 3_766 . -45.6(2)
Cs2 O8 C1 Cs1 3_666 3_666 100.58(17)
Cs2 O8 C1 Cs2 3_666 . 25.9(3)
Cs2 O8 C1 Cs3 3_666 . -132.5(2)
Cs2 O8 C1 O7 3_666 . 86.1(3)
Cs2 O8 C1 C2 3_666 . -94.2(2)
Cs2 O9 C6 Cs1 4_575 4_575 86.42(9)
Cs2 O9 C6 Cs2 4_575 3_666 136.19(7)
Cs2 O9 C6 Cs3 4_575 . 168.57(14)
Cs2 O9 C6 O10 4_575 . 84.5(2)
Cs2 O9 C6 C3 4_575 . -97.44(17)
Cs2 O10 C6 Cs1 3_666 4_575 93.24(11)
Cs2 O10 C6 Cs3 3_666 . 37.41(15)
Cs2 O10 C6 O9 3_666 . 94.9(2)
Cs2 O10 C6 C3 3_666 . -83.12(19)
Cs2 O11 C5 Cs1 4_575 . -165.21(9)
Cs2 O11 C5 Cs1 4_575 3_676 108.68(15)
Cs2 O11 C5 Cs3 4_575 2_655 49.2(3)
Cs2 O11 C5 O12 4_575 . 128.5(2)
Cs2 O11 C5 C4 4_575 . -50.2(3)
Cs2 O13 C3 C2 . . 33.2(2)
Cs2 O13 C3 C4 . . -83.01(17)
Cs2 O13 C3 C6 . . 154.48(11)
Cs2 C1 C2 C3 . . -70.94(16)
Cs2 C1 C2 C3 3_666 . 31.8(2)
Cs3 O8 C1 Cs1 . 3_666 -126.90(16)
Cs3 O8 C1 Cs2 . 3_666 132.5(2)
Cs3 O8 C1 Cs2 . . 158.40(9)
Cs3 O8 C1 O7 . . -141.38(18)
Cs3 O8 C1 C2 . . 38.3(2)
Cs3 O9 C6 Cs1 . 4_575 -82.15(7)
Cs3 O9 C6 Cs2 . 3_666 -32.38(14)
Cs3 O9 C6 O10 . . -84.1(2)
Cs3 O9 C6 C3 . . 93.99(16)
Cs3 O10 C6 Cs1 2 4_575 -90.76(8)
Cs3 O10 C6 Cs2 2 3_666 176.00(17)
Cs3 O10 C6 Cs3 2 . -146.59(6)
Cs3 O10 C6 O9 2 . -89.1(2)
Cs3 O10 C6 C3 2 . 92.88(17)
Cs3 O11 C5 Cs1 2 . -2.01(19)
Cs3 O11 C5 Cs1 2 3_676 -88.12(15)
Cs3 O11 C5 Cs3 2 2_655 -147.63(15)
Cs3 O11 C5 O12 2 . -68.3(3)
Cs3 O11 C5 C4 2 . 113.0(2)
Cs3 O12 C5 Cs1 2_655 . 134.88(9)
Cs3 O12 C5 Cs1 2_655 3_676 -120.55(9)
Cs3 O12 C5 O11 2_655 . -139.6(2)
Cs3 O12 C5 C4 2_655 . 39.1(2)
Cs3 C1 C2 C3 . . 96.43(16)
Cs3 C4 C5 Cs1 2_655 . -102.19(7)
Cs3 C4 C5 Cs1 2_655 3_676 64.1(4)
Cs3 C4 C5 O11 2_655 . 145.71(18)
Cs3 C4 C5 O12 2_655 . -33.08(19)
O7 C1 C2 C3 . . -108.2(2)
O8 C1 C2 C3 . . 72.1(3)
O13 C3 C4 Cs3 . 2_655 66.8(3)
O13 C3 C4 C5 . . -56.4(2)
O13 C3 C6 Cs2 . 3_666 -46.78(15)
O13 C3 C6 Cs3 . . -120.44(13)
O13 C3 C6 O9 . . -179.56(17)
O13 C3 C6 O10 . . -1.3(2)
C1 C2 C3 O13 . . 42.5(2)
C1 C2 C3 C4 . . 159.72(18)
C1 C2 C3 C6 . . -77.2(2)
C2 C3 C4 Cs3 . 2_655 -51.3(3)
C2 C3 C4 C5 . . -174.41(18)
C2 C3 C6 Cs2 . 3_666 73.71(16)
C2 C3 C6 Cs3 . . 0.05(18)
C2 C3 C6 O9 . . -59.1(2)
C2 C3 C6 O10 . . 119.2(2)
C3 C4 C5 Cs1 . . 50.77(19)
C3 C4 C5 Cs1 . 3_676 -143.0(4)
C3 C4 C5 Cs3 . 2_655 152.96(19)
C3 C4 C5 O11 . . -61.3(3)
C3 C4 C5 O12 . . 119.9(2)
C4 C3 C6 Cs2 . 3_666 -166.67(13)
C4 C3 C6 Cs3 . . 119.68(15)
C4 C3 C6 O9 . . 60.6(2)
C4 C3 C6 O10 . . -121.2(2)
C6 C3 C4 Cs3 . 2_655 -173.29(18)
C6 C3 C4 C5 . . 63.6(2)

_cod_database_fobs_code 2242078
